data_4032499
loop_
_publ_author_name
'Kielmann, Marc'
'Flanagan, Keith J.'
'Norvai\<sa, Karolis'
'Intrieri, Daniela'
'Senge, Mathias O.'

_publ_section_title
;
 Synthesis of a Family of Highly Substituted Porphyrin Thioethers via
 Nitro Displacement in
 2,3,7,8,12,13,17,18-Octaethyl-5,10,15,20-tetranitroporphyrin.
;
_journal_issue 10
_journal_name_full 'The Journal of organic chemistry'
_journal_page_first 5122
_journal_page_last 5134
_journal_paper_doi 10.1021/acs.joc.7b00328
_journal_volume 82
_journal_year 2017
_chemical_formula_moiety 'C36 H44 N6 O4'
_chemical_formula_sum 'C36 H44 N6 O4'
_chemical_formula_weight 624.77
_chemical_name_systematic 2,3,7,8,12,13,17,18-octaethyl-5,15-dinitroporphyrin
_space_group_crystal_system triclinic
_space_group_IT_number 2
_space_group_name_Hall '-P 1'
_space_group_name_H-M_alt 'P -1'
_symmetry_space_group_name_Hall '-P 1'
_symmetry_space_group_name_H-M 'P -1'
_atom_sites_solution_hydrogens mixed
_audit_creation_date 2017-01-03
_audit_creation_method
;
Olex2 1.2
(compiled 2016.11.30 svn.r3356 for OlexSys, GUI svn.r5269)
;
_cell_angle_alpha 101.568(3)
_cell_angle_beta 106.044(2)
_cell_angle_gamma 104.705(2)
_cell_formula_units_Z 2
_cell_length_a 9.6015(5)
_cell_length_b 13.6688(8)
_cell_length_c 13.7637(8)
_cell_measurement_reflns_used 5761
_cell_measurement_temperature 100
_cell_measurement_theta_max 25.80
_cell_measurement_theta_min 3.00
_cell_volume 1606.37(16)
_computing_cell_refinement 'SAINT+ Ver. 8.34A (Bruker, 2014)'
_computing_data_collection 'APEX2 Ver. v.7-1 (Bruker, 2014)'
_computing_data_reduction 'SAINT+ Ver. 8.34A (Bruker, 2014)'
_computing_molecular_graphics 'Olex2 (Dolomanov et al., 2009)'
_computing_publication_material 'Olex2 (Dolomanov et al., 2009)'
_computing_structure_refinement 'XL (Sheldrick, 2008)'
_computing_structure_solution 'XT (Sheldrick, 2015)'
_diffrn_ambient_temperature 99.99
_diffrn_detector 'Bruker APEX2 area detector'
_diffrn_detector_area_resol_mean 7.9
_diffrn_detector_type 'CCD area detector'
_diffrn_measured_fraction_theta_full 0.996
_diffrn_measured_fraction_theta_max 0.996
_diffrn_measurement_device 'Kappa diffractometer'
_diffrn_measurement_device_type 'Bruker SMART APEX2 area detector'
_diffrn_measurement_method '\w and \f scans'
_diffrn_radiation_monochromator graphite
_diffrn_radiation_probe x-ray
_diffrn_radiation_type MoK\a
_diffrn_radiation_wavelength 0.71073
_diffrn_reflns_av_R_equivalents 0.0814
_diffrn_reflns_av_unetI/netI 0.0691
_diffrn_reflns_Laue_measured_fraction_full 0.996
_diffrn_reflns_Laue_measured_fraction_max 0.996
_diffrn_reflns_limit_h_max 11
_diffrn_reflns_limit_h_min -11
_diffrn_reflns_limit_k_max 16
_diffrn_reflns_limit_k_min -16
_diffrn_reflns_limit_l_max 16
_diffrn_reflns_limit_l_min -16
_diffrn_reflns_number 26989
_diffrn_reflns_point_group_measured_fraction_full 0.996
_diffrn_reflns_point_group_measured_fraction_max 0.996
_diffrn_reflns_theta_full 26.000
_diffrn_reflns_theta_max 26.000
_diffrn_reflns_theta_min 2.662
_diffrn_source 'sealed X-ray tube'
_diffrn_source_type 'Incoatec I\ms'
_diffrn_standards_number 0
_exptl_absorpt_coefficient_mu 0.086
_exptl_absorpt_correction_T_max 0.7456
_exptl_absorpt_correction_T_min 0.6954
_exptl_absorpt_correction_type multi-scan
_exptl_absorpt_process_details
;
SADABS-2014/5 (Bruker,2014/5) was used for absorption correction.
wR2(int) was 0.0537 before and 0.0484 after correction.
The Ratio of minimum to maximum transmission is 0.9327.
The \l/2 correction factor is 0.00150.
;
_exptl_crystal_colour 'clear light orange'
_exptl_crystal_colour_lustre clear
_exptl_crystal_colour_modifier light
_exptl_crystal_colour_primary orange
_exptl_crystal_density_diffrn 1.292
_exptl_crystal_description Diamond
_exptl_crystal_F_000 668
_exptl_crystal_recrystallization_method
'The material was recrystallised from a mixture of DCM and methanol by solvent layering'
_exptl_crystal_size_max 0.28
_exptl_crystal_size_mid 0.18
_exptl_crystal_size_min 0.1
_refine_diff_density_max 0.208
_refine_diff_density_min -0.270
_refine_diff_density_rms 0.054
_refine_ls_extinction_method none
_refine_ls_goodness_of_fit_ref 1.001
_refine_ls_hydrogen_treatment mixed
_refine_ls_matrix_type full
_refine_ls_number_parameters 431
_refine_ls_number_reflns 6283
_refine_ls_number_restraints 0
_refine_ls_restrained_S_all 1.001
_refine_ls_R_factor_all 0.0992
_refine_ls_R_factor_gt 0.0480
_refine_ls_shift/su_max 0.000
_refine_ls_shift/su_mean 0.000
_refine_ls_structure_factor_coef Fsqd
_refine_ls_weighting_details 'w=1/[\s^2^(Fo^2^)+(0.0546P)^2^+0.1494P] where P=(Fo^2^+2Fc^2^)/3'
_refine_ls_weighting_scheme calc
_refine_ls_wR_factor_gt 0.0995
_refine_ls_wR_factor_ref 0.1167
_reflns_Friedel_coverage 0.000
_reflns_number_gt 3870
_reflns_number_total 6283
_reflns_threshold_expression 'I > 2\s(I)'
_cod_data_source_file jo7b00328_si_002.cif
_cod_data_source_block kjf123
_cod_depositor_comments 'Adding full bibliography for 4032493--4032500.cif.'
_cod_database_code 4032499
_shelx_space_group_comment
;
The symmetry employed for this shelxl refinement is uniquely defined
by the following loop, which should always be used as a source of
symmetry information in preference to the above space-group names.
They are only intended as comments.
;
_shelx_estimated_absorpt_t_max 0.991
_shelx_estimated_absorpt_t_min 0.976
_olex2_refinement_description
;
1. Fixed Uiso
 At 1.2 times of:
  All C(H) groups, All C(H,H) groups
 At 1.5 times of:
  All C(H,H,H) groups
2.a Secondary CH2 refined with riding coordinates:
 C21(H21A,H21B), C31(H31A,H31B), C71(H71A,H71B), C81(H81A,H81B), C121(H12A,
 H12B), C131(H13A,H13B), C171(H17A,H17B), C181(H18A,H18B)
2.b Aromatic/amide H refined with riding coordinates:
 C10(H10), C20(H20)
2.c Idealised Me refined as rotating group:
 C22(H22A,H22B,H22C), C32(H32A,H32B,H32C), C72(H72A,H72B,H72C), C82(H82A,H82B,
 H82C), C122(H12C,H12D,H12E), C132(H13C,H13D,H13E), C172(H17C,H17D,H17E),
 C182(H18C,H18D,H18E)
;
_shelx_shelxl_version_number 2014/7
_olex2_diffrn_ambient_temperature_device 'Oxford Cryosystems'
_olex2_exptl_crystal_mounting_method 'The crystal was mounted on a MITIGEN micromount with oil'
_olex2_submission_special_instructions 'No special instructions were received'

loop_
_space_group_symop_operation_xyz
'x, y, z'
'-x, -y, -z'

loop_
_atom_site_label
_atom_site_type_symbol
_atom_site_fract_x
_atom_site_fract_y
_atom_site_fract_z
_atom_site_U_iso_or_equiv
_atom_site_adp_type
_atom_site_occupancy
_atom_site_site_symmetry_order
_atom_site_calc_flag
_atom_site_refinement_flags_posn
C1 C 0.7050(2) 0.50111(15) 0.51547(15) 0.0137(4) Uani 1 1 d .
C2 C 0.7852(2) 0.57989(15) 0.47726(15) 0.0144(4) Uani 1 1 d .
C3 C 0.8915(2) 0.66037(15) 0.56252(16) 0.0146(4) Uani 1 1 d .
C4 C 0.8780(2) 0.63070(15) 0.65562(15) 0.0138(4) Uani 1 1 d .
C5 C 0.9565(2) 0.68368(15) 0.76280(15) 0.0137(4) Uani 1 1 d .
C6 C 0.9388(2) 0.65352(15) 0.85128(15) 0.0138(4) Uani 1 1 d .
C7 C 1.0257(2) 0.70889(15) 0.96372(15) 0.0138(4) Uani 1 1 d .
C8 C 0.9675(2) 0.64505(15) 1.01726(15) 0.0143(4) Uani 1 1 d .
C9 C 0.8466(2) 0.55336(15) 0.93859(15) 0.0136(4) Uani 1 1 d .
C10 C 0.7590(2) 0.47200(15) 0.96454(16) 0.0151(4) Uani 1 1 d .
H10 H 0.7851 0.4805 1.0382 0.018 Uiso 1 1 calc R
C11 C 0.6398(2) 0.38030(15) 0.90118(15) 0.0145(4) Uani 1 1 d .
C12 C 0.5548(2) 0.30398(15) 0.93909(15) 0.0143(4) Uani 1 1 d .
C13 C 0.4470(2) 0.22452(15) 0.85373(15) 0.0145(4) Uani 1 1 d .
C14 C 0.4658(2) 0.25096(15) 0.76085(15) 0.0140(4) Uani 1 1 d .
C15 C 0.3896(2) 0.19657(15) 0.65349(15) 0.0150(5) Uani 1 1 d .
C16 C 0.4118(2) 0.22423(15) 0.56531(16) 0.0148(4) Uani 1 1 d .
C17 C 0.3306(2) 0.16628(16) 0.45274(15) 0.0154(4) Uani 1 1 d .
C18 C 0.3883(2) 0.23049(16) 0.39968(16) 0.0154(4) Uani 1 1 d .
C19 C 0.5042(2) 0.32490(15) 0.47869(15) 0.0139(4) Uani 1 1 d .
C20 C 0.5885(2) 0.40800(15) 0.45216(15) 0.0151(4) Uani 1 1 d .
H20 H 0.5618 0.3995 0.3784 0.018 Uiso 1 1 calc R
C21 C 0.7578(2) 0.57137(16) 0.36300(15) 0.0173(5) Uani 1 1 d .
H21A H 0.7964 0.6429 0.3556 0.021 Uiso 1 1 calc R
H21B H 0.6460 0.5425 0.3234 0.021 Uiso 1 1 calc R
C22 C 0.8366(2) 0.50039(16) 0.31456(16) 0.0211(5) Uani 1 1 d .
H22A H 0.8229 0.5022 0.2418 0.032 Uiso 1 1 calc GR
H22B H 0.7908 0.4277 0.3147 0.032 Uiso 1 1 calc GR
H22C H 0.9463 0.5259 0.3563 0.032 Uiso 1 1 calc GR
C31 C 0.9979(2) 0.75808(15) 0.55372(16) 0.0179(5) Uani 1 1 d .
H31A H 1.0322 0.8156 0.6203 0.021 Uiso 1 1 calc R
H31B H 0.9406 0.7812 0.4960 0.021 Uiso 1 1 calc R
C32 C 1.1390(2) 0.74056(17) 0.53190(17) 0.0223(5) Uani 1 1 d .
H32A H 1.1063 0.6870 0.4637 0.033 Uiso 1 1 calc GR
H32B H 1.1955 0.7164 0.5880 0.033 Uiso 1 1 calc GR
H32C H 1.2057 0.8071 0.5300 0.033 Uiso 1 1 calc GR
C71 C 1.1520(2) 0.81397(15) 1.01578(16) 0.0181(5) Uani 1 1 d .
H71A H 1.2075 0.8287 0.9667 0.022 Uiso 1 1 calc R
H71B H 1.2258 0.8095 1.0797 0.022 Uiso 1 1 calc R
C72 C 1.0946(3) 0.90567(17) 1.04719(19) 0.0299(6) Uani 1 1 d .
H72A H 1.0179 0.9088 0.9849 0.045 Uiso 1 1 calc GR
H72B H 1.1809 0.9721 1.0759 0.045 Uiso 1 1 calc GR
H72C H 1.0481 0.8950 1.1009 0.045 Uiso 1 1 calc GR
C81 C 1.0147(2) 0.66361(16) 1.13481(15) 0.0172(5) Uani 1 1 d .
H81A H 1.1210 0.7135 1.1685 0.021 Uiso 1 1 calc R
H81B H 1.0144 0.5959 1.1504 0.021 Uiso 1 1 calc R
C82 C 0.9107(2) 0.70794(17) 1.18341(17) 0.0236(5) Uani 1 1 d .
H82A H 0.8063 0.6571 1.1535 0.035 Uiso 1 1 calc GR
H82B H 0.9097 0.7747 1.1678 0.035 Uiso 1 1 calc GR
H82C H 0.9493 0.7205 1.2601 0.035 Uiso 1 1 calc GR
C121 C 0.5793(2) 0.31251(16) 1.05292(15) 0.0168(5) Uani 1 1 d .
H12A H 0.6897 0.3480 1.0947 0.020 Uiso 1 1 calc R
H12B H 0.5495 0.2406 1.0612 0.020 Uiso 1 1 calc R
C122 C 0.4864(2) 0.37455(18) 1.09624(17) 0.0250(5) Uani 1 1 d .
H12C H 0.3771 0.3399 1.0548 0.037 Uiso 1 1 calc GR
H12D H 0.5190 0.4468 1.0913 0.037 Uiso 1 1 calc GR
H12E H 0.5038 0.3766 1.1703 0.037 Uiso 1 1 calc GR
C131 C 0.3406(2) 0.12767(16) 0.86416(16) 0.0182(5) Uani 1 1 d .
H13A H 0.2485 0.0962 0.7993 0.022 Uiso 1 1 calc R
H13B H 0.3067 0.1488 0.9245 0.022 Uiso 1 1 calc R
C132 C 0.4186(2) 0.04528(17) 0.88129(19) 0.0291(6) Uani 1 1 d .
H13C H 0.4507 0.0233 0.8211 0.044 Uiso 1 1 calc GR
H13D H 0.3466 -0.0162 0.8877 0.044 Uiso 1 1 calc GR
H13E H 0.5088 0.0758 0.9461 0.044 Uiso 1 1 calc GR
C171 C 0.2138(2) 0.05716(16) 0.40142(16) 0.0204(5) Uani 1 1 d .
H17A H 0.1451 0.0551 0.3320 0.025 Uiso 1 1 calc R
H17B H 0.1502 0.0428 0.4459 0.025 Uiso 1 1 calc R
C172 C 0.2853(3) -0.02993(17) 0.38519(18) 0.0301(6) Uani 1 1 d .
H17C H 0.3503 -0.0156 0.3425 0.045 Uiso 1 1 calc GR
H17D H 0.2039 -0.0983 0.3487 0.045 Uiso 1 1 calc GR
H17E H 0.3477 -0.0318 0.4540 0.045 Uiso 1 1 calc GR
C181 C 0.3458(2) 0.21014(16) 0.28238(15) 0.0179(5) Uani 1 1 d .
H18A H 0.3426 0.2765 0.2647 0.021 Uiso 1 1 calc R
H18B H 0.2417 0.1574 0.2472 0.021 Uiso 1 1 calc R
C182 C 0.4577(3) 0.16980(18) 0.23919(17) 0.0257(5) Uani 1 1 d .
H18C H 0.4171 0.1487 0.1618 0.039 Uiso 1 1 calc GR
H18D H 0.4705 0.1088 0.2633 0.039 Uiso 1 1 calc GR
H18E H 0.5572 0.2261 0.2648 0.039 Uiso 1 1 calc GR
N21 N 0.76472(18) 0.53488(13) 0.62336(13) 0.0139(4) Uani 1 1 d .
H21 H 0.735(2) 0.5008(18) 0.6657(18) 0.031(7) Uiso 1 1 d .
N22 N 0.83103(18) 0.56019(12) 0.83890(13) 0.0145(4) Uani 1 1 d .
N23 N 0.58167(19) 0.34556(13) 0.79332(13) 0.0149(4) Uani 1 1 d .
H23 H 0.607(3) 0.3758(19) 0.749(2) 0.042(8) Uiso 1 1 d .
N24 N 0.51743(18) 0.31947(12) 0.57829(13) 0.0151(4) Uani 1 1 d .
N1 N 1.07750(18) 0.78444(13) 0.78457(12) 0.0149(4) Uani 1 1 d .
O1 O 1.04686(15) 0.86657(11) 0.80589(11) 0.0214(3) Uani 1 1 d .
O2 O 1.20127(15) 0.78036(11) 0.78082(11) 0.0209(3) Uani 1 1 d .
N2 N 0.26551(19) 0.09723(13) 0.63238(13) 0.0177(4) Uani 1 1 d .
O3 O 0.13713(16) 0.10284(12) 0.62150(11) 0.0258(4) Uani 1 1 d .
O4 O 0.29809(17) 0.01631(11) 0.62820(12) 0.0282(4) Uani 1 1 d .

loop_
_atom_site_aniso_label
_atom_site_aniso_U_11
_atom_site_aniso_U_22
_atom_site_aniso_U_33
_atom_site_aniso_U_23
_atom_site_aniso_U_13
_atom_site_aniso_U_12
C1 0.0144(10) 0.0167(11) 0.0109(10) 0.0036(9) 0.0048(9) 0.0065(9)
C2 0.0146(10) 0.0164(11) 0.0151(11) 0.0054(9) 0.0070(9) 0.0073(9)
C3 0.0154(10) 0.0140(11) 0.0181(11) 0.0068(9) 0.0083(9) 0.0067(9)
C4 0.0136(10) 0.0124(11) 0.0158(11) 0.0050(9) 0.0054(9) 0.0041(9)
C5 0.0117(10) 0.0099(11) 0.0185(11) 0.0032(9) 0.0058(9) 0.0023(9)
C6 0.0118(10) 0.0141(11) 0.0141(11) 0.0020(9) 0.0037(8) 0.0046(9)
C7 0.0133(10) 0.0135(11) 0.0142(10) 0.0010(8) 0.0047(9) 0.0061(9)
C8 0.0133(10) 0.0143(11) 0.0154(11) 0.0025(9) 0.0038(9) 0.0072(9)
C9 0.0135(10) 0.0130(11) 0.0145(11) 0.0018(9) 0.0053(9) 0.0060(9)
C10 0.0187(11) 0.0152(11) 0.0129(11) 0.0031(9) 0.0061(9) 0.0078(9)
C11 0.0164(11) 0.0134(11) 0.0151(11) 0.0034(9) 0.0064(9) 0.0067(9)
C12 0.0167(10) 0.0145(11) 0.0156(11) 0.0056(9) 0.0074(9) 0.0083(9)
C13 0.0144(10) 0.0146(11) 0.0169(11) 0.0059(9) 0.0065(9) 0.0066(9)
C14 0.0129(10) 0.0115(11) 0.0176(11) 0.0038(9) 0.0058(9) 0.0041(9)
C15 0.0131(10) 0.0113(11) 0.0190(11) 0.0036(9) 0.0056(9) 0.0018(9)
C16 0.0138(10) 0.0138(11) 0.0173(11) 0.0029(9) 0.0060(9) 0.0060(9)
C17 0.0128(10) 0.0170(12) 0.0148(11) 0.0024(9) 0.0043(9) 0.0045(9)
C18 0.0120(10) 0.0172(11) 0.0162(11) 0.0005(9) 0.0056(9) 0.0061(9)
C19 0.0139(10) 0.0138(11) 0.0137(11) 0.0020(9) 0.0046(9) 0.0056(9)
C20 0.0160(11) 0.0160(11) 0.0127(11) 0.0023(9) 0.0044(9) 0.0065(9)
C21 0.0205(11) 0.0174(11) 0.0149(11) 0.0054(9) 0.0073(9) 0.0056(9)
C22 0.0268(12) 0.0180(12) 0.0181(12) 0.0023(9) 0.0104(10) 0.0062(10)
C31 0.0198(11) 0.0130(11) 0.0187(11) 0.0050(9) 0.0064(9) 0.0019(9)
C32 0.0209(11) 0.0193(12) 0.0248(12) 0.0056(10) 0.0105(10) 0.0015(10)
C71 0.0165(11) 0.0157(12) 0.0161(11) 0.0009(9) 0.0030(9) 0.0011(9)
C72 0.0379(14) 0.0139(12) 0.0332(14) 0.0004(10) 0.0145(12) 0.0033(11)
C81 0.0183(11) 0.0140(11) 0.0149(11) 0.0007(9) 0.0033(9) 0.0036(9)
C82 0.0298(13) 0.0245(13) 0.0193(12) 0.0062(10) 0.0115(10) 0.0103(11)
C121 0.0199(11) 0.0161(11) 0.0141(11) 0.0044(9) 0.0068(9) 0.0045(9)
C122 0.0270(12) 0.0310(14) 0.0177(12) 0.0060(10) 0.0084(10) 0.0108(11)
C131 0.0180(11) 0.0167(12) 0.0172(11) 0.0060(9) 0.0051(9) 0.0015(9)
C132 0.0238(12) 0.0163(12) 0.0395(15) 0.0121(11) 0.0013(11) 0.0015(10)
C171 0.0200(11) 0.0184(12) 0.0169(11) 0.0019(9) 0.0052(9) 0.0001(9)
C172 0.0360(14) 0.0172(13) 0.0298(14) -0.0005(10) 0.0126(11) 0.0013(11)
C181 0.0142(10) 0.0201(12) 0.0130(11) 0.0010(9) 0.0028(9) 0.0004(9)
C182 0.0306(13) 0.0262(13) 0.0215(12) 0.0028(10) 0.0139(10) 0.0091(11)
N21 0.0149(9) 0.0126(10) 0.0126(9) 0.0035(8) 0.0047(8) 0.0020(8)
N22 0.0152(9) 0.0133(9) 0.0159(9) 0.0046(7) 0.0071(7) 0.0039(8)
N23 0.0165(9) 0.0129(10) 0.0131(10) 0.0042(8) 0.0048(8) 0.0010(8)
N24 0.0164(9) 0.0134(9) 0.0147(9) 0.0034(7) 0.0063(7) 0.0030(8)
N1 0.0164(9) 0.0135(10) 0.0123(9) 0.0032(7) 0.0027(7) 0.0038(8)
O1 0.0219(8) 0.0134(8) 0.0265(9) 0.0036(7) 0.0066(7) 0.0055(7)
O2 0.0140(8) 0.0233(9) 0.0238(8) 0.0054(7) 0.0077(6) 0.0034(7)
N2 0.0211(10) 0.0168(10) 0.0142(9) 0.0047(8) 0.0071(8) 0.0033(8)
O3 0.0171(8) 0.0323(10) 0.0229(9) 0.0078(7) 0.0055(7) 0.0013(7)
O4 0.0382(10) 0.0135(9) 0.0291(9) 0.0035(7) 0.0116(8) 0.0043(7)

loop_
_atom_type_symbol
_atom_type_description
_atom_type_scat_dispersion_real
_atom_type_scat_dispersion_imag
_atom_type_scat_source
C C 0.0033 0.0016 'International Tables Vol C Tables 4.2.6.8 and 6.1.1.4'
H H 0.0000 0.0000 'International Tables Vol C Tables 4.2.6.8 and 6.1.1.4'
N N 0.0061 0.0033 'International Tables Vol C Tables 4.2.6.8 and 6.1.1.4'
O O 0.0106 0.0060 'International Tables Vol C Tables 4.2.6.8 and 6.1.1.4'

loop_
_geom_angle_atom_site_label_1
_geom_angle_atom_site_label_2
_geom_angle_atom_site_label_3
_geom_angle
C20 C1 C2 125.02(18)
N21 C1 C2 107.64(17)
N21 C1 C20 127.34(18)
C1 C2 C21 124.55(18)
C3 C2 C1 108.39(17)
C3 C2 C21 127.03(17)
C2 C3 C4 106.37(17)
C2 C3 C31 123.86(18)
C4 C3 C31 129.77(18)
C5 C4 C3 130.77(18)
N21 C4 C3 108.18(17)
N21 C4 C5 121.05(17)
C4 C5 C6 129.38(18)
C4 C5 N1 114.47(16)
C6 C5 N1 116.13(17)
C5 C6 C7 128.64(18)
N22 C6 C5 120.36(17)
N22 C6 C7 110.99(16)
C6 C7 C71 130.32(18)
C8 C7 C6 105.46(17)
C8 C7 C71 124.22(18)
C7 C8 C9 106.87(17)
C7 C8 C81 127.88(18)
C9 C8 C81 125.25(17)
C10 C9 C8 123.06(18)
N22 C9 C8 111.09(16)
N22 C9 C10 125.85(18)
C9 C10 H10 114.5
C9 C10 C11 130.95(19)
C11 C10 H10 114.5
C10 C11 C12 125.10(18)
N23 C11 C10 127.49(18)
N23 C11 C12 107.41(17)
C11 C12 C121 124.95(18)
C13 C12 C11 108.38(17)
C13 C12 C121 126.66(17)
C12 C13 C14 106.68(17)
C12 C13 C131 122.92(17)
C14 C13 C131 130.30(18)
C15 C14 C13 130.95(18)
N23 C14 C13 107.88(17)
N23 C14 C15 121.16(18)
C14 C15 N2 114.08(16)
C16 C15 C14 129.43(19)
C16 C15 N2 116.47(17)
C15 C16 C17 128.83(18)
N24 C16 C15 119.89(17)
N24 C16 C17 111.22(17)
C16 C17 C171 129.90(18)
C18 C17 C16 105.26(17)
C18 C17 C171 124.77(18)
C17 C18 C19 107.07(17)
C17 C18 C181 127.76(18)
C19 C18 C181 125.16(17)
C20 C19 C18 122.76(18)
N24 C19 C18 111.21(16)
N24 C19 C20 126.03(18)
C1 C20 C19 130.74(18)
C1 C20 H20 114.6
C19 C20 H20 114.6
C2 C21 H21A 109.1
C2 C21 H21B 109.1
C2 C21 C22 112.53(17)
H21A C21 H21B 107.8
C22 C21 H21A 109.1
C22 C21 H21B 109.1
C21 C22 H22A 109.5
C21 C22 H22B 109.5
C21 C22 H22C 109.5
H22A C22 H22B 109.5
H22A C22 H22C 109.5
H22B C22 H22C 109.5
C3 C31 H31A 109.0
C3 C31 H31B 109.0
C3 C31 C32 113.12(17)
H31A C31 H31B 107.8
C32 C31 H31A 109.0
C32 C31 H31B 109.0
C31 C32 H32A 109.5
C31 C32 H32B 109.5
C31 C32 H32C 109.5
H32A C32 H32B 109.5
H32A C32 H32C 109.5
H32B C32 H32C 109.5
C7 C71 H71A 108.9
C7 C71 H71B 108.9
C7 C71 C72 113.52(17)
H71A C71 H71B 107.7
C72 C71 H71A 108.9
C72 C71 H71B 108.9
C71 C72 H72A 109.5
C71 C72 H72B 109.5
C71 C72 H72C 109.5
H72A C72 H72B 109.5
H72A C72 H72C 109.5
H72B C72 H72C 109.5
C8 C81 H81A 108.9
C8 C81 H81B 108.9
C8 C81 C82 113.38(17)
H81A C81 H81B 107.7
C82 C81 H81A 108.9
C82 C81 H81B 108.9
C81 C82 H82A 109.5
C81 C82 H82B 109.5
C81 C82 H82C 109.5
H82A C82 H82B 109.5
H82A C82 H82C 109.5
H82B C82 H82C 109.5
C12 C121 H12A 109.2
C12 C121 H12B 109.2
C12 C121 C122 112.22(17)
H12A C121 H12B 107.9
C122 C121 H12A 109.2
C122 C121 H12B 109.2
C121 C122 H12C 109.5
C121 C122 H12D 109.5
C121 C122 H12E 109.5
H12C C122 H12D 109.5
H12C C122 H12E 109.5
H12D C122 H12E 109.5
C13 C131 H13A 109.3
C13 C131 H13B 109.3
C13 C131 C132 111.68(16)
H13A C131 H13B 107.9
C132 C131 H13A 109.3
C132 C131 H13B 109.3
C131 C132 H13C 109.5
C131 C132 H13D 109.5
C131 C132 H13E 109.5
H13C C132 H13D 109.5
H13C C132 H13E 109.5
H13D C132 H13E 109.5
C17 C171 H17A 108.9
C17 C171 H17B 108.9
C17 C171 C172 113.40(17)
H17A C171 H17B 107.7
C172 C171 H17A 108.9
C172 C171 H17B 108.9
C171 C172 H17C 109.5
C171 C172 H17D 109.5
C171 C172 H17E 109.5
H17C C172 H17D 109.5
H17C C172 H17E 109.5
H17D C172 H17E 109.5
C18 C181 H18A 109.0
C18 C181 H18B 109.0
C18 C181 C182 112.97(17)
H18A C181 H18B 107.8
C182 C181 H18A 109.0
C182 C181 H18B 109.0
C181 C182 H18C 109.5
C181 C182 H18D 109.5
C181 C182 H18E 109.5
H18C C182 H18D 109.5
H18C C182 H18E 109.5
H18D C182 H18E 109.5
C1 N21 C4 109.42(16)
C1 N21 H21 125.6(15)
C4 N21 H21 125.0(15)
C9 N22 C6 105.59(16)
C11 N23 C14 109.64(16)
C11 N23 H23 128.6(17)
C14 N23 H23 121.7(17)
C19 N24 C16 105.23(16)
O1 N1 C5 117.81(15)
O2 N1 C5 117.40(16)
O2 N1 O1 124.79(16)
O3 N2 C15 117.07(17)
O4 N2 C15 118.03(17)
O4 N2 O3 124.89(17)

loop_
_geom_bond_atom_site_label_1
_geom_bond_atom_site_label_2
_geom_bond_distance
C1 C2 1.435(3)
C1 C20 1.387(3)
C1 N21 1.366(2)
C2 C3 1.371(3)
C2 C21 1.496(3)
C3 C4 1.448(3)
C3 C31 1.511(3)
C4 C5 1.396(3)
C4 N21 1.368(2)
C5 C6 1.401(3)
C5 N1 1.472(2)
C6 C7 1.470(3)
C6 N22 1.368(2)
C7 C8 1.362(3)
C7 C71 1.506(3)
C8 C9 1.453(3)
C8 C81 1.503(3)
C9 C10 1.386(3)
C9 N22 1.363(2)
C10 H10 0.9500
C10 C11 1.387(3)
C11 C12 1.431(3)
C11 N23 1.366(3)
C12 C13 1.370(3)
C12 C121 1.494(3)
C13 C14 1.441(3)
C13 C131 1.512(3)
C14 C15 1.399(3)
C14 N23 1.368(2)
C15 C16 1.395(3)
C15 N2 1.476(2)
C16 C17 1.471(3)
C16 N24 1.375(2)
C17 C18 1.358(3)
C17 C171 1.507(3)
C18 C19 1.458(3)
C18 C181 1.500(3)
C19 C20 1.394(3)
C19 N24 1.360(2)
C20 H20 0.9500
C21 H21A 0.9900
C21 H21B 0.9900
C21 C22 1.533(3)
C22 H22A 0.9800
C22 H22B 0.9800
C22 H22C 0.9800
C31 H31A 0.9900
C31 H31B 0.9900
C31 C32 1.531(3)
C32 H32A 0.9800
C32 H32B 0.9800
C32 H32C 0.9800
C71 H71A 0.9900
C71 H71B 0.9900
C71 C72 1.525(3)
C72 H72A 0.9800
C72 H72B 0.9800
C72 H72C 0.9800
C81 H81A 0.9900
C81 H81B 0.9900
C81 C82 1.525(3)
C82 H82A 0.9800
C82 H82B 0.9800
C82 H82C 0.9800
C121 H12A 0.9900
C121 H12B 0.9900
C121 C122 1.531(3)
C122 H12C 0.9800
C122 H12D 0.9800
C122 H12E 0.9800
C131 H13A 0.9900
C131 H13B 0.9900
C131 C132 1.524(3)
C132 H13C 0.9800
C132 H13D 0.9800
C132 H13E 0.9800
C171 H17A 0.9900
C171 H17B 0.9900
C171 C172 1.527(3)
C172 H17C 0.9800
C172 H17D 0.9800
C172 H17E 0.9800
C181 H18A 0.9900
C181 H18B 0.9900
C181 C182 1.527(3)
C182 H18C 0.9800
C182 H18D 0.9800
C182 H18E 0.9800
N21 H21 0.88(2)
N23 H23 0.86(2)
N1 O1 1.231(2)
N1 O2 1.2183(19)
N2 O3 1.224(2)
N2 O4 1.218(2)

loop_
_geom_hbond_atom_site_label_D
_geom_hbond_atom_site_label_H
_geom_hbond_atom_site_label_A
_geom_hbond_distance_DH
_geom_hbond_distance_HA
_geom_hbond_distance_DA
_geom_hbond_angle_DHA
N21 H21 N22 0.88(2) 2.20(2) 2.785(2) 124.2(19)
N21 H21 N24 0.88(2) 2.60(2) 3.098(2) 117.2(18)
N23 H23 N24 0.86(2) 2.16(3) 2.779(2) 129(2)

loop_
_geom_torsion_atom_site_label_1
_geom_torsion_atom_site_label_2
_geom_torsion_atom_site_label_3
_geom_torsion_atom_site_label_4
_geom_torsion
C1 C2 C3 C4 0.4(2)
C1 C2 C3 C31 -179.76(17)
C1 C2 C21 C22 -79.2(2)
C2 C1 C20 C19 178.6(2)
C2 C1 N21 C4 0.1(2)
C2 C3 C4 C5 -179.1(2)
C2 C3 C4 N21 -0.4(2)
C2 C3 C31 C32 -81.4(2)
C3 C2 C21 C22 98.7(2)
C3 C4 C5 C6 178.77(19)
C3 C4 C5 N1 -2.9(3)
C3 C4 N21 C1 0.1(2)
C4 C3 C31 C32 98.4(2)
C4 C5 C6 C7 178.0(2)
C4 C5 C6 N22 -0.5(3)
C4 C5 N1 O1 98.9(2)
C4 C5 N1 O2 -81.5(2)
C5 C4 N21 C1 179.03(17)
C5 C6 C7 C8 -177.92(19)
C5 C6 C7 C71 2.8(3)
C5 C6 N22 C9 178.20(16)
C6 C5 N1 O1 -82.5(2)
C6 C5 N1 O2 97.1(2)
C6 C7 C8 C9 -0.5(2)
C6 C7 C8 C81 -179.91(18)
C6 C7 C71 C72 93.7(2)
C7 C6 N22 C9 -0.5(2)
C7 C8 C9 C10 -178.64(18)
C7 C8 C9 N22 0.2(2)
C7 C8 C81 C82 98.2(2)
C8 C7 C71 C72 -85.5(2)
C8 C9 C10 C11 179.3(2)
C8 C9 N22 C6 0.2(2)
C9 C8 C81 C82 -81.0(2)
C9 C10 C11 C12 -177.6(2)
C9 C10 C11 N23 2.5(4)
C10 C9 N22 C6 179.03(18)
C10 C11 C12 C13 -179.90(19)
C10 C11 C12 C121 1.3(3)
C10 C11 N23 C14 179.26(19)
C11 C12 C13 C14 0.6(2)
C11 C12 C13 C131 177.25(17)
C11 C12 C121 C122 87.2(2)
C12 C11 N23 C14 -0.7(2)
C12 C13 C14 C15 178.0(2)
C12 C13 C14 N23 -1.0(2)
C12 C13 C131 C132 -81.5(2)
C13 C12 C121 C122 -91.4(2)
C13 C14 C15 C16 -179.4(2)
C13 C14 C15 N2 2.5(3)
C13 C14 N23 C11 1.1(2)
C14 C13 C131 C132 94.3(2)
C14 C15 C16 C17 -179.9(2)
C14 C15 C16 N24 -3.0(3)
C14 C15 N2 O3 89.8(2)
C14 C15 N2 O4 -89.4(2)
C15 C14 N23 C11 -178.06(18)
C15 C16 C17 C18 175.85(19)
C15 C16 C17 C171 -7.2(3)
C15 C16 N24 C19 -176.31(17)
C16 C15 N2 O3 -88.6(2)
C16 C15 N2 O4 92.2(2)
C16 C17 C18 C19 0.9(2)
C16 C17 C18 C181 179.95(18)
C16 C17 C171 C172 -87.3(2)
C17 C16 N24 C19 1.1(2)
C17 C18 C19 C20 179.47(18)
C17 C18 C19 N24 -0.2(2)
C17 C18 C181 C182 -98.4(2)
C18 C17 C171 C172 89.2(2)
C18 C19 C20 C1 -177.7(2)
C18 C19 N24 C16 -0.5(2)
C19 C18 C181 C182 80.5(2)
C20 C1 C2 C3 179.82(19)
C20 C1 C2 C21 -1.9(3)
C20 C1 N21 C4 179.95(19)
C20 C19 N24 C16 179.76(18)
C21 C2 C3 C4 -177.77(17)
C21 C2 C3 C31 2.0(3)
C31 C3 C4 C5 1.1(3)
C31 C3 C4 N21 179.86(18)
C71 C7 C8 C9 178.79(17)
C71 C7 C8 C81 -0.6(3)
C81 C8 C9 C10 0.8(3)
C81 C8 C9 N22 179.64(17)
C121 C12 C13 C14 179.33(18)
C121 C12 C13 C131 -4.0(3)
C131 C13 C14 C15 1.7(3)
C131 C13 C14 N23 -177.35(19)
C171 C17 C18 C19 -176.32(18)
C171 C17 C18 C181 2.8(3)
C181 C18 C19 C20 0.4(3)
C181 C18 C19 N24 -179.36(17)
N21 C1 C2 C3 -0.4(2)
N21 C1 C2 C21 177.89(17)
N21 C1 C20 C19 -1.2(4)
N21 C4 C5 C6 0.1(3)
N21 C4 C5 N1 178.52(16)
N22 C6 C7 C8 0.7(2)
N22 C6 C7 C71 -178.58(18)
N22 C9 C10 C11 0.6(3)
N23 C11 C12 C13 0.0(2)
N23 C11 C12 C121 -178.73(17)
N23 C14 C15 C16 -0.5(3)
N23 C14 C15 N2 -178.65(17)
N24 C16 C17 C18 -1.3(2)
N24 C16 C17 C171 175.72(19)
N24 C19 C20 C1 1.9(3)
N1 C5 C6 C7 -0.4(3)
N1 C5 C6 N22 -178.85(16)
N2 C15 C16 C17 -1.8(3)
N2 C15 C16 N24 175.13(17)
